data_7057696
loop_
_publ_author_name
'Slav\'ik, P.'
'Eigner, V.'
'Lhot\'ak, P.'

_publ_section_title
;
 meta-Bridged calix[4]arenes with the methylene moiety possessing in/out
 stereochemistry of substituents
;
_journal_issue 20
_journal_name_full 'New Journal of Chemistry'
_journal_page_first 16646
_journal_paper_doi 10.1039/C8NJ02577K
_journal_volume 42
_journal_year 2018
_chemical_formula_moiety 'C47 H52 O4'
_chemical_formula_sum 'C47 H52 O4'
_chemical_formula_weight 680.93
_space_group_IT_number 148
_space_group_name_Hall '-R 3'
_space_group_name_H-M_alt 'R -3 :H'
_symmetry_cell_setting trigonal
_symmetry_space_group_name_Hall '-R 3'
_symmetry_space_group_name_H-M 'R -3 :H'
_atom_sites_solution_hydrogens difmap
_atom_sites_solution_primary other
_atom_sites_solution_secondary difmap
_audit_update_record
;
2018-05-11 deposited with the CCDC.
2018-09-03 downloaded from the CCDC.
;
_cell_angle_alpha 90
_cell_angle_beta 90
_cell_angle_gamma 120
_cell_formula_units_Z 18
_cell_length_a 40.2679(7)
_cell_length_b 40.2679(7)
_cell_length_c 13.0215(2)
_cell_measurement_reflns_used 9367
_cell_measurement_temperature 180
_cell_measurement_theta_max 68
_cell_measurement_theta_min 2
_cell_volume 18285.6(5)
_computing_cell_refinement 'Apex3 (Bruker AXS, 2015)'
_computing_data_collection 'Apex3 (Bruker AXS, 2015)'
_computing_data_reduction 'Apex3 (Bruker AXS, 2015)'
_computing_molecular_graphics 'CAMERON (Watkin et al., 1996)'
_computing_publication_material 'CRYSTALS (Betteridge et al., 2003)'
_computing_structure_refinement 'CRYSTALS (Betteridge et al., 2003)'
_computing_structure_solution 'Superflip (Palatinus & Chapuis, 2007)'
_diffrn_ambient_pressure 101
_diffrn_ambient_temperature 180
_diffrn_measured_fraction_theta_full 0.999
_diffrn_measured_fraction_theta_max 0.999
_diffrn_measurement_device Area
_diffrn_measurement_device_type 'Bruker Kappa Apex3'
_diffrn_measurement_method '\f & \w scans'
_diffrn_radiation_monochromator graphite
_diffrn_radiation_type 'Cu K\a'
_diffrn_radiation_wavelength 1.54180
_diffrn_reflns_av_R_equivalents 0.025
_diffrn_reflns_limit_h_max 23
_diffrn_reflns_limit_h_min -48
_diffrn_reflns_limit_k_max 48
_diffrn_reflns_limit_k_min 0
_diffrn_reflns_limit_l_max 15
_diffrn_reflns_limit_l_min 0
_diffrn_reflns_number 7459
_diffrn_reflns_theta_full 68.375
_diffrn_reflns_theta_max 68.375
_diffrn_reflns_theta_min 2.194
_diffrn_standards_number 0
_exptl_absorpt_coefficient_mu 0.539
_exptl_absorpt_correction_T_max 0.96
_exptl_absorpt_correction_T_min 0.89
_exptl_absorpt_correction_type multi-scan
_exptl_absorpt_process_details 'SADABS (Siemens, 1996)'
_exptl_crystal_colour colourless
_exptl_crystal_density_diffrn 1.113
_exptl_crystal_density_method 'not measured'
_exptl_crystal_description prism
_exptl_crystal_F_000 6588.013
_exptl_crystal_size_max 0.803
_exptl_crystal_size_mid 0.098
_exptl_crystal_size_min 0.080
_refine_diff_density_max 0.51
_refine_diff_density_min -0.26
_refine_ls_extinction_method None
_refine_ls_goodness_of_fit_ref 0.9828
_refine_ls_hydrogen_treatment constr
_refine_ls_matrix_type full
_refine_ls_number_parameters 512
_refine_ls_number_reflns 7416
_refine_ls_number_restraints 94
_refine_ls_R_factor_all 0.0584
_refine_ls_R_factor_gt 0.0545
_refine_ls_shift/su_max 0.0049116
_refine_ls_shift/su_mean 0.0002461
_refine_ls_structure_factor_coef Fsqd
_refine_ls_weighting_details
;
 Method, part 1, Chebychev polynomial, (Watkin, 1994, Prince, 1982) 
 [weight] = 1.0/[A~0~*T~0~(x)+A~1~*T~1~(x) ... +A~n-1~]*T~n-1~(x)] 
 where A~i~ are the Chebychev coefficients listed below and x= Fcalc/Fmax 
 Method = Robust Weighting (Prince, 1982) 
 W = [weight] * [1-(deltaF/6*sigmaF)^2^]^2^ 
 A~i~ are: 
 4.62 6.82 2.91 0.642 
;
_refine_ls_weighting_scheme calc
_refine_ls_wR_factor_all 0.1373
_refine_ls_wR_factor_gt 0.1334
_refine_ls_wR_factor_ref 0.1372
_reflns_limit_h_max 23
_reflns_limit_h_min -48
_reflns_limit_k_max 48
_reflns_limit_k_min 0
_reflns_limit_l_max 15
_reflns_limit_l_min 0
_reflns_number_gt 6993
_reflns_number_total 7459
_reflns_threshold_expression I>2.0\s(I)
_oxford_diffrn_Wilson_B_factor 3.72
_oxford_diffrn_Wilson_scale 976.44
_oxford_refine_ls_r_factor_ref 0.0580
_oxford_refine_ls_scale 0.035859(5)
_oxford_reflns_number_all 7458
_oxford_reflns_threshold_expression_ref I>-3.0\s(I)
_cod_data_source_file c8nj02577k2.cif
_cod_data_source_block 8b
_cod_depositor_comments
;
The following automatic conversions were performed:

'_atom_sites_solution_primary' value 'Other' changed to 'other'
according to
/home/data/users/saulius/crontab/automatic-downloads/rss-feeds/RSC/lib/dictionaries/cif_core.dic
dictionary named 'cif_core.dic' version 2.4.2 from 2011-04-26.

Automatic conversion script
Id: cif_fix_values 4973 2017-02-22 13:04:09Z antanas 

 Adding full bibliography for 7057693--7057697.cif.
;
_cod_original_sg_symbol_Hall '-R 3 '
_cod_original_sg_symbol_H-M 'R -3 '
_cod_database_code 7057696

loop_
_symmetry_equiv_pos_as_xyz
x,y,z
-x,-y,-z
x+1/3,y+2/3,z+2/3
-x+1/3,-y+2/3,-z+2/3
x+2/3,y+1/3,z+1/3
-x+2/3,-y+1/3,-z+1/3
y,-x+y,-z
-y,x-y,z
y+1/3,-x+y+2/3,-z+2/3
-y+1/3,x-y+2/3,z+2/3
y+2/3,-x+y+1/3,-z+1/3
-y+2/3,x-y+1/3,z+1/3
-x+y,-x,z
x-y,x,-z
-x+y+1/3,-x+2/3,z+2/3
x-y+1/3,x+2/3,-z+2/3
-x+y+2/3,-x+1/3,z+1/3
x-y+2/3,x+1/3,-z+1/3

loop_
_atom_site_label
_atom_site_type_symbol
_atom_site_fract_x
_atom_site_fract_y
_atom_site_fract_z
_atom_site_U_iso_or_equiv
_atom_site_occupancy
_atom_site_adp_type
_atom_site_refinement_flags_posn
_atom_site_refinement_flags_adp
_atom_site_refinement_flags_occupancy
_atom_site_disorder_assembly
_atom_site_disorder_group
C1 C 0.49821(5) 0.60781(5) 0.33851(15) 0.0506 1.0000 Uani . . . . .
C2 C 0.48509(6) 0.60405(5) 0.22790(15) 0.0551 1.0000 Uani . . . . .
C3 C 0.47077(5) 0.56395(5) 0.18774(13) 0.0470 1.0000 Uani . . . . .
C4 C 0.49581(5) 0.55004(5) 0.17142(13) 0.0477 1.0000 Uani . . . . .
C5 C 0.48236(5) 0.51175(5) 0.14900(12) 0.0455 1.0000 Uani . . . . .
C6 C 0.44319(4) 0.48600(5) 0.14822(11) 0.0407 1.0000 Uani . . . . .
C7 C 0.41763(4) 0.49950(5) 0.16387(11) 0.0403 1.0000 Uani . . . . .
C8 C 0.37611(4) 0.46992(5) 0.18419(12) 0.0417 1.0000 Uani . . . . .
C9 C 0.37688(4) 0.44202(4) 0.26074(12) 0.0390 1.0000 Uani . . . . .
C10 C 0.40051(5) 0.42683(5) 0.23707(11) 0.0401 1.0000 Uani . . . . .
C11 C 0.40411(5) 0.40290(5) 0.30677(12) 0.0455 1.0000 Uani . . . . .
C12 C 0.38877(5) 0.39838(5) 0.40425(13) 0.0480 1.0000 Uani . . . . .
C13 C 0.36956(5) 0.41753(5) 0.43453(12) 0.0451 1.0000 Uani . . . . .
C14 C 0.36599(6) 0.42411(5) 0.54827(13) 0.0507 1.0000 Uani . . . . .
C15 C 0.40497(5) 0.45670(5) 0.58277(11) 0.0457 1.0000 Uani . . . . .
C16 C 0.43593(6) 0.45033(5) 0.59284(12) 0.0516 1.0000 Uani . . . . .
C17 C 0.47269(6) 0.48029(6) 0.61011(13) 0.0542 1.0000 Uani . . . . .
C18 C 0.47965(6) 0.51752(6) 0.61321(13) 0.0544 1.0000 Uani . . . . .
C19 C 0.44968(5) 0.52514(5) 0.60537(12) 0.0489 1.0000 Uani . . . . .
C20 C 0.45765(6) 0.56619(5) 0.60426(14) 0.0570 1.0000 Uani . . . . .
C21 C 0.48516(6) 0.58994(5) 0.51968(15) 0.0522 1.0000 Uani . . . . .
C22 C 0.52393(6) 0.61414(6) 0.54001(19) 0.0683 1.0000 Uani . . . . .
C23 C 0.54927(6) 0.63467(6) 0.4635(2) 0.0728 1.0000 Uani . . . . .
C24 C 0.53688(6) 0.63122(5) 0.36364(19) 0.0640 1.0000 Uani . . . . .
C25 C 0.47286(5) 0.58764(4) 0.41832(14) 0.0452 1.0000 Uani . . . . .
C26 C 0.41210(5) 0.49415(5) 0.59555(11) 0.0461 1.0000 Uani . . . . .
C27 C 0.36112(4) 0.43668(4) 0.35883(12) 0.0411 1.0000 Uani . . . . .
C28 C 0.43156(5) 0.53835(5) 0.17588(12) 0.0427 1.0000 Uani . . . . .
C29 C 0.42617(5) 0.44279(5) 0.14304(12) 0.0420 1.0000 Uani . . . . .
O30 O 0.43448(3) 0.56343(3) 0.39766(9) 0.0442 1.0000 Uani . . . . .
C31 C 0.41129(6) 0.58125(5) 0.40777(15) 0.0541 1.0000 Uani . . . . .
C32 C 0.36972(5) 0.55059(6) 0.40588(16) 0.0567 1.0000 Uani . . . . .
C33 C 0.34353(8) 0.56733(9) 0.4180(3) 0.0903 1.0000 Uani . . . . .
O34 O 0.38197(4) 0.50126(4) 0.59731(9) 0.0554 1.0000 Uani D U . . .
C35 C 0.36924(11) 0.50357(10) 0.69999(19) 0.1033 0.566(6) Uani D U P 1 1
C36 C 0.35157(18) 0.5285(2) 0.6968(4) 0.0802 0.566(6) Uani D U P 1 1
C37 C 0.34758(17) 0.54007(18) 0.8058(4) 0.1050 0.566(6) Uani D U P 1 1
C135 C 0.37532(11) 0.50494(10) 0.70543(19) 0.0704 0.434(6) Uani D U P 1 2
C136 C 0.3453(2) 0.5159(2) 0.7219(8) 0.1086 0.434(6) Uani D U P 1 2
C137 C 0.3615(2) 0.5589(2) 0.7043(6) 0.1068 0.434(6) Uani D U P 1 2
O38 O 0.34025(3) 0.45439(3) 0.38362(9) 0.0456 1.0000 Uani . . . . .
C39 C 0.29977(5) 0.42841(5) 0.39148(14) 0.0481 1.0000 Uani . . . . .
C40 C 0.28041(6) 0.45084(6) 0.41853(15) 0.0561 1.0000 Uani . . . . .
C41 C 0.23753(6) 0.42516(7) 0.43515(15) 0.0618 1.0000 Uani . . . . .
O42 O 0.40612(4) 0.55200(4) 0.18342(9) 0.0509 1.0000 Uani D U . . .
C43 C 0.39363(11) 0.55905(16) 0.08604(18) 0.0742 0.487(6) Uani D U P 2 1
C44 C 0.3654(2) 0.5720(2) 0.1065(5) 0.0730 0.487(6) Uani D U P 2 1
C45 C 0.35010(17) 0.5753(2) 0.0020(5) 0.1050 0.487(6) Uani D U P 2 1
C143 C 0.38713(11) 0.54771(16) 0.08602(18) 0.0621 0.513(6) Uani D U P 2 2
C144 C 0.35614(16) 0.55806(18) 0.0971(6) 0.0792 0.513(6) Uani D U P 2 2
C145 C 0.37363(18) 0.60026(17) 0.1287(5) 0.1035 0.513(6) Uani D U P 2 2
C46 C 0.40683(5) 0.42525(5) 0.03998(12) 0.0431 1.0000 Uani . . . . .
C47 C 0.41675(5) 0.44732(6) -0.04862(13) 0.0541 1.0000 Uani . . . . .
C48 C 0.40237(6) 0.43055(7) -0.14367(14) 0.0629 1.0000 Uani . . . . .
C49 C 0.37810(6) 0.39147(7) -0.15075(14) 0.0643 1.0000 Uani . . . . .
C50 C 0.36727(7) 0.36937(7) -0.06321(15) 0.0640 1.0000 Uani . . . . .
C51 C 0.38148(6) 0.38615(6) 0.03195(14) 0.0537 1.0000 Uani . . . . .
H21 H 0.5075 0.6225 0.1870 0.0708 1.0000 Uiso R . . . .
H22 H 0.4643 0.6110 0.2265 0.0701 1.0000 Uiso R . . . .
H41 H 0.5232 0.5681 0.1766 0.0637 1.0000 Uiso R . . . .
H51 H 0.4998 0.5028 0.1347 0.0590 1.0000 Uiso R . . . .
H81 H 0.3624 0.4832 0.2140 0.0575 1.0000 Uiso R . . . .
H82 H 0.3637 0.4562 0.1203 0.0573 1.0000 Uiso R . . . .
H111 H 0.4183 0.3896 0.2867 0.0629 1.0000 Uiso R . . . .
H121 H 0.3920 0.3815 0.4524 0.0629 1.0000 Uiso R . . . .
H141 H 0.3462 0.4313 0.5598 0.0648 1.0000 Uiso R . . . .
H142 H 0.3588 0.4003 0.5873 0.0644 1.0000 Uiso R . . . .
H161 H 0.4318 0.4243 0.5878 0.0693 1.0000 Uiso R . . . .
H171 H 0.4936 0.4754 0.6199 0.0720 1.0000 Uiso R . . . .
H181 H 0.5053 0.5391 0.6199 0.0712 1.0000 Uiso R . . . .
H201 H 0.4696 0.5787 0.6706 0.0754 1.0000 Uiso R . . . .
H202 H 0.4332 0.5660 0.5941 0.0761 1.0000 Uiso R . . . .
H221 H 0.5333 0.6159 0.6093 0.0849 1.0000 Uiso R . . . .
H231 H 0.5759 0.6511 0.4798 0.0940 1.0000 Uiso R . . . .
H241 H 0.5550 0.6442 0.3098 0.0831 1.0000 Uiso R . . . .
H291 H 0.4480 0.4369 0.1511 0.0579 1.0000 Uiso R . . . .
H311 H 0.4173 0.5965 0.4730 0.0728 1.0000 Uiso R . . . .
H312 H 0.4165 0.5997 0.3483 0.0727 1.0000 Uiso R . . . .
H321 H 0.3651 0.5320 0.4619 0.0766 1.0000 Uiso R . . . .
H322 H 0.3639 0.5374 0.3386 0.0768 1.0000 Uiso R . . . .
H331 H 0.3166 0.5472 0.4112 0.1400 1.0000 Uiso R . . . .
H332 H 0.3486 0.5788 0.4846 0.1403 1.0000 Uiso R . . . .
H333 H 0.3508 0.5854 0.3636 0.1395 1.0000 Uiso R . . . .
H351 H 0.3904 0.5145 0.7503 0.1055 0.566(6) Uiso R . P 1 1
H352 H 0.3502 0.4773 0.7204 0.1049 0.566(6) Uiso R . P 1 1
H361 H 0.3673 0.5515 0.6542 0.1102 0.566(6) Uiso R . P 1 1
H362 H 0.3257 0.5146 0.6644 0.1105 0.566(6) Uiso R . P 1 1
H371 H 0.3289 0.5493 0.8071 0.1482 0.566(6) Uiso R . P 1 1
H372 H 0.3723 0.5604 0.8301 0.1482 0.566(6) Uiso R . P 1 1
H373 H 0.3388 0.5181 0.8517 0.1481 0.566(6) Uiso R . P 1 1
H1351 H 0.3990 0.5246 0.7383 0.1012 0.434(6) Uiso R . P 1 2
H1352 H 0.3663 0.4800 0.7395 0.1010 0.434(6) Uiso R . P 1 2
H1361 H 0.3343 0.5080 0.7912 0.1301 0.434(6) Uiso R . P 1 2
H1362 H 0.3250 0.5024 0.6696 0.1303 0.434(6) Uiso R . P 1 2
H1371 H 0.3421 0.5654 0.7239 0.1380 0.434(6) Uiso R . P 1 2
H1372 H 0.3842 0.5725 0.7469 0.1381 0.434(6) Uiso R . P 1 2
H1373 H 0.3680 0.5661 0.6329 0.1379 0.434(6) Uiso R . P 1 2
H391 H 0.2940 0.4081 0.4443 0.0665 1.0000 Uiso R . . . .
H392 H 0.2898 0.4151 0.3238 0.0668 1.0000 Uiso R . . . .
H401 H 0.2925 0.4660 0.4820 0.0774 1.0000 Uiso R . . . .
H402 H 0.2846 0.4691 0.3619 0.0765 1.0000 Uiso R . . . .
H411 H 0.2262 0.4408 0.4477 0.0996 1.0000 Uiso R . . . .
H412 H 0.2335 0.4079 0.4932 0.0990 1.0000 Uiso R . . . .
H413 H 0.2275 0.4100 0.3718 0.0990 1.0000 Uiso R . . . .
H431 H 0.4164 0.5797 0.0513 0.0893 0.487(6) Uiso R . P 2 1
H432 H 0.3807 0.5352 0.0440 0.0896 0.487(6) Uiso R . P 2 1
H441 H 0.3801 0.5975 0.1366 0.0844 0.487(6) Uiso R . P 2 1
H442 H 0.3437 0.5547 0.1525 0.0830 0.487(6) Uiso R . P 2 1
H451 H 0.3268 0.5761 0.0151 0.1262 0.487(6) Uiso R . P 2 1
H452 H 0.3693 0.5978 -0.0352 0.1261 0.487(6) Uiso R . P 2 1
H453 H 0.3437 0.5522 -0.0367 0.1259 0.487(6) Uiso R . P 2 1
H1431 H 0.4057 0.5650 0.0341 0.0807 0.513(6) Uiso R . P 2 2
H1432 H 0.3751 0.5205 0.0635 0.0802 0.513(6) Uiso R . P 2 2
H1441 H 0.3404 0.5524 0.0362 0.0909 0.513(6) Uiso R . P 2 2
H1442 H 0.3383 0.5430 0.1525 0.0907 0.513(6) Uiso R . P 2 2
H1453 H 0.3532 0.6059 0.1299 0.1233 0.513(6) Uiso R . P 2 2
H1452 H 0.3929 0.6156 0.0745 0.1229 0.513(6) Uiso R . P 2 2
H1451 H 0.3863 0.6051 0.1971 0.1231 0.513(6) Uiso R . P 2 2
H471 H 0.4339 0.4755 -0.0435 0.0702 1.0000 Uiso R . . . .
H481 H 0.4105 0.4472 -0.2054 0.0797 1.0000 Uiso R . . . .
H491 H 0.3683 0.3797 -0.2163 0.0855 1.0000 Uiso R . . . .
H501 H 0.3502 0.3418 -0.0672 0.0854 1.0000 Uiso R . . . .
H511 H 0.3734 0.3703 0.0935 0.0722 1.0000 Uiso R . . . .

loop_
_atom_site_aniso_label
_atom_site_aniso_U_11
_atom_site_aniso_U_22
_atom_site_aniso_U_33
_atom_site_aniso_U_23
_atom_site_aniso_U_13
_atom_site_aniso_U_12
C1 0.0506(10) 0.0341(8) 0.0643(11) 0.0070(7) -0.0025(8) 0.0191(8)
C2 0.0586(11) 0.0428(9) 0.0584(11) 0.0165(8) 0.0068(8) 0.0212(8)
C3 0.0498(9) 0.0482(9) 0.0386(8) 0.0134(7) 0.0026(7) 0.0212(8)
C4 0.0407(8) 0.0524(10) 0.0440(9) 0.0097(7) 0.0022(7) 0.0187(7)
C5 0.0414(8) 0.0584(10) 0.0395(8) 0.0048(7) 0.0009(6) 0.0270(8)
C6 0.0428(8) 0.0518(9) 0.0286(7) 0.0015(6) -0.0016(6) 0.0246(7)
C7 0.0408(8) 0.0524(9) 0.0289(7) 0.0057(6) -0.0026(6) 0.0241(7)
C8 0.0393(8) 0.0528(9) 0.0338(8) -0.0001(6) -0.0053(6) 0.0237(7)
C9 0.0375(8) 0.0399(8) 0.0337(8) -0.0031(6) -0.0049(6) 0.0150(6)
C10 0.0421(8) 0.0425(8) 0.0320(7) -0.0065(6) -0.0075(6) 0.0185(7)
C11 0.0542(10) 0.0436(9) 0.0401(8) -0.0070(7) -0.0084(7) 0.0255(8)
C12 0.0615(10) 0.0389(8) 0.0405(8) 0.0016(7) -0.0049(7) 0.0227(8)
C13 0.0499(9) 0.0380(8) 0.0366(8) 0.0014(6) 0.0010(7) 0.0139(7)
C14 0.0609(11) 0.0490(9) 0.0363(8) 0.0081(7) 0.0088(7) 0.0231(8)
C15 0.0620(10) 0.0499(9) 0.0237(7) 0.0070(6) 0.0042(6) 0.0269(8)
C16 0.0740(12) 0.0546(10) 0.0299(8) 0.0054(7) 0.0006(7) 0.0348(9)
C17 0.0666(12) 0.0691(12) 0.0358(9) 0.0061(8) -0.0029(8) 0.0405(10)
C18 0.0607(11) 0.0630(11) 0.0355(8) 0.0004(7) -0.0079(7) 0.0279(9)
C19 0.0649(11) 0.0510(10) 0.0291(8) -0.0013(7) -0.0065(7) 0.0278(9)
C20 0.0730(12) 0.0513(10) 0.0428(10) -0.0086(8) -0.0111(8) 0.0281(10)
C21 0.0584(10) 0.0401(9) 0.0556(10) -0.0053(7) -0.0146(8) 0.0227(8)
C22 0.0678(13) 0.0435(10) 0.0806(15) -0.0058(9) -0.0321(11) 0.0181(10)
C23 0.0537(11) 0.0419(10) 0.1085(19) 0.0034(11) -0.0277(12) 0.0132(9)
C24 0.0526(11) 0.0354(9) 0.0949(16) 0.0157(9) 0.0015(10) 0.0152(8)
C25 0.0461(9) 0.0312(8) 0.0541(10) -0.0010(7) -0.0071(7) 0.0162(7)
C26 0.0606(10) 0.0539(10) 0.0260(7) 0.0015(6) 0.0000(7) 0.0302(8)
C27 0.0396(8) 0.0358(8) 0.0392(8) -0.0023(6) 0.0003(6) 0.0123(6)
C28 0.0477(9) 0.0521(9) 0.0329(8) 0.0101(6) 0.0036(6) 0.0284(8)
C29 0.0425(8) 0.0524(9) 0.0354(8) -0.0032(6) -0.0046(6) 0.0269(8)
O30 0.0415(6) 0.0397(6) 0.0483(6) -0.0011(5) -0.0043(5) 0.0181(5)
C31 0.0592(11) 0.0511(10) 0.0578(11) 0.0008(8) -0.0039(8) 0.0318(9)
C32 0.0502(10) 0.0645(12) 0.0592(11) 0.0046(9) -0.0016(8) 0.0314(9)
C33 0.0767(16) 0.104(2) 0.112(2) 0.0099(16) 0.0034(14) 0.0618(16)
O34 0.0640(8) 0.0621(8) 0.0454(7) 0.0002(5) 0.0008(5) 0.0355(7)
C35 0.120(4) 0.169(6) 0.073(4) 0.056(4) 0.046(3) 0.111(4)
C36 0.082(3) 0.091(5) 0.070(3) 0.006(3) 0.013(3) 0.045(3)
C37 0.094(3) 0.119(4) 0.095(4) -0.021(3) 0.018(3) 0.048(3)
C135 0.062(3) 0.079(4) 0.065(4) -0.034(3) -0.015(3) 0.032(3)
C136 0.142(6) 0.068(4) 0.098(5) 0.004(4) 0.069(4) 0.040(4)
C137 0.124(5) 0.085(4) 0.115(5) -0.018(4) 0.029(4) 0.055(4)
O38 0.0443(6) 0.0414(6) 0.0472(6) 0.0019(5) 0.0077(5) 0.0184(5)
C39 0.0449(9) 0.0490(9) 0.0455(9) 0.0019(7) 0.0031(7) 0.0197(8)
C40 0.0569(11) 0.0585(11) 0.0555(11) 0.0047(8) 0.0079(8) 0.0309(9)
C41 0.0585(11) 0.0793(14) 0.0510(11) -0.0003(9) 0.0081(8) 0.0370(11)
O42 0.0581(7) 0.0611(7) 0.0466(6) 0.0089(5) -0.0009(5) 0.0395(6)
C43 0.098(4) 0.099(4) 0.057(4) 0.022(3) 0.001(3) 0.073(3)
C44 0.096(4) 0.073(5) 0.082(4) -0.005(4) -0.022(3) 0.066(4)
C45 0.071(3) 0.117(4) 0.121(5) 0.036(4) -0.017(3) 0.042(3)
C143 0.076(3) 0.072(3) 0.053(3) 0.0141(19) -0.008(2) 0.049(2)
C144 0.107(4) 0.058(4) 0.073(3) -0.011(3) -0.027(3) 0.042(3)
C145 0.096(4) 0.093(4) 0.116(5) 0.019(3) -0.014(3) 0.043(3)
C46 0.0431(8) 0.0621(10) 0.0347(8) -0.0066(7) -0.0032(6) 0.0342(8)
C47 0.0541(10) 0.0747(12) 0.0345(9) 0.0003(8) 0.0040(7) 0.0328(9)
C48 0.0662(12) 0.0992(17) 0.0327(9) -0.0032(9) 0.0025(8) 0.0484(12)
C49 0.0761(13) 0.0998(17) 0.0400(10) -0.0252(10) -0.0163(9) 0.0611(13)
C50 0.0830(14) 0.0696(13) 0.0518(11) -0.0198(9) -0.0208(10) 0.0475(12)
C51 0.0678(12) 0.0573(10) 0.0433(9) -0.0084(8) -0.0106(8) 0.0367(9)

loop_
_atom_type_symbol
_atom_type_scat_dispersion_real
_atom_type_scat_dispersion_imag
_atom_type_scat_Cromer_Mann_a1
_atom_type_scat_Cromer_Mann_b1
_atom_type_scat_Cromer_Mann_a2
_atom_type_scat_Cromer_Mann_b2
_atom_type_scat_Cromer_Mann_a3
_atom_type_scat_Cromer_Mann_b3
_atom_type_scat_Cromer_Mann_a4
_atom_type_scat_Cromer_Mann_b4
_atom_type_scat_Cromer_Mann_c
_atom_type_scat_source
C 0.0181 0.0091 2.3100 20.8439 1.0200 10.2075 1.5886 0.5687 0.8650 51.6512 0.2156 'International Tables Vol C 4.2.6.8 and 6.1.1.4'
H 0.0000 0.0000 0.4930 10.5109 0.3229 26.1257 0.1402 3.1424 0.0408 57.7998 0.0030 'International Tables Vol C 4.2.6.8 and 6.1.1.4'
O 0.0492 0.0322 3.0485 13.2771 2.2868 5.7011 1.5463 0.3239 0.8670 32.9089 0.2508 'International Tables Vol C 4.2.6.8 and 6.1.1.4'
N 0.0311 0.0180 12.2126 0.0057 3.1322 9.8933 2.0125 28.9975 1.1663 0.5826 -11.5290 'International Tables Vol C 4.2.6.8 and 6.1.1.4'

loop_
_geom_angle_atom_site_label_1
_geom_angle_atom_site_label_2
_geom_angle_atom_site_label_3
_geom_angle
_geom_angle_publ_flag
C2 C1 C24 120.35(18) yes
C2 C1 C25 122.12(16) yes
C24 C1 C25 117.50(18) yes
C1 C2 C3 111.33(14) yes
C1 C2 H21 107.2 no
C3 C2 H21 109.5 no
C1 C2 H22 106.7 no
C3 C2 H22 111.4 no
H21 C2 H22 110.8 no
C2 C3 C4 121.08(16) yes
C2 C3 C28 120.89(16) yes
C4 C3 C28 117.70(16) yes
C3 C4 C5 121.37(16) yes
C3 C4 H41 118.0 no
C5 C4 H41 120.7 no
C4 C5 C6 119.90(16) yes
C4 C5 H51 120.6 no
C6 C5 H51 119.5 no
C5 C6 C7 119.40(15) yes
C5 C6 C29 123.29(15) yes
C7 C6 C29 116.96(14) yes
C6 C7 C8 117.24(14) yes
C6 C7 C28 119.71(14) yes
C8 C7 C28 122.29(14) yes
C7 C8 C9 105.93(12) yes
C7 C8 H81 109.2 no
C9 C8 H81 110.9 no
C7 C8 H82 110.2 no
C9 C8 H82 109.5 no
H81 C8 H82 111.0 no
C8 C9 C10 116.76(14) yes
C8 C9 C27 122.77(15) yes
C10 C9 C27 119.40(14) yes
C9 C10 C11 119.42(15) yes
C9 C10 C29 117.34(14) yes
C11 C10 C29 122.46(15) yes
C10 C11 C12 119.88(16) yes
C10 C11 H111 119.5 no
C12 C11 H111 120.6 no
C11 C12 C13 121.43(16) yes
C11 C12 H121 118.1 no
C13 C12 H121 120.4 no
C12 C13 C14 119.82(15) yes
C12 C13 C27 117.51(15) yes
C14 C13 C27 121.39(16) yes
C13 C14 C15 106.84(13) yes
C13 C14 H141 111.1 no
C15 C14 H141 109.8 no
C13 C14 H142 109.7 no
C15 C14 H142 111.1 no
H141 C14 H142 108.4 no
C14 C15 C16 119.86(16) yes
C14 C15 C26 122.08(16) yes
C16 C15 C26 117.77(17) yes
C15 C16 C17 121.25(18) yes
C15 C16 H161 120.0 no
C17 C16 H161 118.7 no
C16 C17 C18 119.98(18) yes
C16 C17 H171 120.5 no
C18 C17 H171 119.5 no
C17 C18 C19 120.66(18) yes
C17 C18 H181 121.7 no
C19 C18 H181 117.7 no
C18 C19 C20 120.44(17) yes
C18 C19 C26 118.65(16) yes
C20 C19 C26 120.89(17) yes
C19 C20 C21 112.59(16) yes
C19 C20 H201 109.2 no
C21 C20 H201 107.1 no
C19 C20 H202 108.9 no
C21 C20 H202 108.6 no
H201 C20 H202 110.4 no
C20 C21 C22 120.94(18) yes
C20 C21 C25 121.47(16) yes
C22 C21 C25 117.57(19) yes
C21 C22 C23 121.4(2) yes
C21 C22 H221 119.3 no
C23 C22 H221 119.3 no
C22 C23 C24 120.29(19) yes
C22 C23 H231 119.5 no
C24 C23 H231 120.2 no
C1 C24 C23 121.0(2) yes
C1 C24 H241 119.0 no
C23 C24 H241 119.9 no
C1 C25 C21 122.17(16) yes
C1 C25 O30 120.02(15) yes
C21 C25 O30 117.77(15) yes
C19 C26 C15 121.19(17) yes
C19 C26 O34 118.87(16) yes
C15 C26 O34 119.94(16) yes
C9 C27 C13 121.01(15) yes
C9 C27 O38 118.72(14) yes
C13 C27 O38 119.89(14) yes
C3 C28 C7 121.13(15) yes
C3 C28 O42 119.08(15) yes
C7 C28 O42 119.65(15) yes
C10 C29 C6 105.67(12) yes
C10 C29 C46 115.33(14) yes
C6 C29 C46 113.59(13) yes
C10 C29 H291 107.4 no
C6 C29 H291 108.3 no
C46 C29 H291 106.2 no
C25 O30 C31 113.97(13) yes
O30 C31 C32 108.82(15) yes
O30 C31 H311 111.2 no
C32 C31 H311 110.2 no
O30 C31 H312 110.2 no
C32 C31 H312 108.9 no
H311 C31 H312 107.4 no
C31 C32 C33 111.68(19) yes
C31 C32 H321 108.5 no
C33 C32 H321 110.4 no
C31 C32 H322 108.9 no
C33 C32 H322 107.4 no
H321 C32 H322 109.9 no
C32 C33 H331 110.3 no
C32 C33 H332 106.3 no
H331 C33 H332 111.3 no
C32 C33 H333 104.3 no
H331 C33 H333 110.9 no
H332 C33 H333 113.3 no
C26 O34 C35 113.82(18) yes
C26 O34 C135 105.25(18) yes
O34 C35 C36 108.6(3) yes
O34 C35 H351 112.7 no
C36 C35 H351 108.2 no
O34 C35 H352 107.0 no
C36 C35 H352 110.6 no
H351 C35 H352 109.7 no
C35 C36 C37 109.7(4) yes
C35 C36 H361 110.3 no
C37 C36 H361 110.6 no
C35 C36 H362 110.4 no
C37 C36 H362 109.0 no
H361 C36 H362 106.8 no
C36 C37 H371 110.2 no
C36 C37 H372 109.8 no
H371 C37 H372 109.1 no
C36 C37 H373 109.9 no
H371 C37 H373 109.3 no
H372 C37 H373 108.4 no
O34 C135 C136 112.7(4) yes
O34 C135 H1351 110.5 no
C136 C135 H1351 107.6 no
O34 C135 H1352 108.9 no
C136 C135 H1352 107.2 no
H1351 C135 H1352 109.9 no
C135 C136 C137 111.3(5) yes
C135 C136 H1361 109.7 no
C137 C136 H1361 111.6 no
C135 C136 H1362 107.9 no
C137 C136 H1362 106.6 no
H1361 C136 H1362 109.7 no
C136 C137 H1371 108.8 no
C136 C137 H1372 107.7 no
H1371 C137 H1372 110.5 no
C136 C137 H1373 112.4 no
H1371 C137 H1373 107.5 no
H1372 C137 H1373 110.0 no
C27 O38 C39 113.70(12) yes
O38 C39 C40 108.70(14) yes
O38 C39 H391 111.0 no
C40 C39 H391 110.6 no
O38 C39 H392 109.4 no
C40 C39 H392 109.7 no
H391 C39 H392 107.3 no
C39 C40 C41 112.27(17) yes
C39 C40 H401 108.7 no
C41 C40 H401 109.9 no
C39 C40 H402 108.9 no
C41 C40 H402 108.9 no
H401 C40 H402 108.1 no
C40 C41 H411 109.3 no
C40 C41 H412 108.6 no
H411 C41 H412 111.6 no
C40 C41 H413 106.1 no
H411 C41 H413 111.5 no
H412 C41 H413 109.5 no
C28 O42 C43 114.49(14) yes
C28 O42 C143 109.99(15) yes
O42 C43 C44 108.2(3) yes
O42 C43 H431 107.5 no
C44 C43 H431 109.7 no
O42 C43 H432 111.0 no
C44 C43 H432 108.2 no
H431 C43 H432 112.1 no
C43 C44 C45 106.5(4) yes
C43 C44 H441 105.9 no
C45 C44 H441 108.9 no
C43 C44 H442 114.9 no
C45 C44 H442 110.0 no
H441 C44 H442 110.4 no
C44 C45 H451 106.7 no
C44 C45 H452 110.9 no
H451 C45 H452 112.7 no
C44 C45 H453 107.6 no
H451 C45 H453 109.0 no
H452 C45 H453 109.8 no
O42 C143 C144 110.1(3) yes
O42 C143 H1431 110.3 no
C144 C143 H1431 108.0 no
O42 C143 H1432 109.1 no
C144 C143 H1432 108.6 no
H1431 C143 H1432 110.7 no
C143 C144 C145 110.3(5) yes
C143 C144 H1441 113.0 no
C145 C144 H1441 111.4 no
C143 C144 H1442 110.4 no
C145 C144 H1442 106.1 no
H1441 C144 H1442 105.4 no
C144 C145 H1453 107.2 no
C144 C145 H1452 106.2 no
H1453 C145 H1452 110.9 no
C144 C145 H1451 111.4 no
H1453 C145 H1451 110.6 no
H1452 C145 H1451 110.4 no
C29 C46 C47 120.98(16) yes
C29 C46 C51 120.29(15) yes
C47 C46 C51 118.50(16) yes
C46 C47 C48 120.8(2) yes
C46 C47 H471 119.3 no
C48 C47 H471 119.9 no
C47 C48 C49 119.95(19) yes
C47 C48 H481 118.5 no
C49 C48 H481 121.5 no
C48 C49 C50 119.81(17) yes
C48 C49 H491 120.2 no
C50 C49 H491 120.0 no
C49 C50 C51 120.3(2) yes
C49 C50 H501 120.6 no
C51 C50 H501 119.1 no
C50 C51 C46 120.62(19) yes
C50 C51 H511 119.6 no
C46 C51 H511 119.8 no

loop_
_geom_bond_atom_site_label_1
_geom_bond_atom_site_label_2
_geom_bond_distance
_geom_bond_publ_flag
C1 C2 1.515(3) yes
C1 C24 1.397(3) yes
C1 C25 1.398(3) yes
C2 C3 1.511(3) yes
C2 H21 0.988 no
C2 H22 1.008 no
C3 C4 1.393(3) yes
C3 C28 1.397(2) yes
C4 C5 1.386(3) yes
C4 H41 0.975 no
C5 C6 1.388(2) yes
C5 H51 0.954 no
C6 C7 1.398(2) yes
C6 C29 1.520(2) yes
C7 C8 1.514(2) yes
C7 C28 1.382(2) yes
C8 C9 1.514(2) yes
C8 H81 1.020 no
C8 H82 0.985 no
C9 C10 1.399(2) yes
C9 C27 1.394(2) yes
C10 C11 1.383(2) yes
C10 C29 1.522(2) yes
C11 C12 1.383(2) yes
C11 H111 0.993 no
C12 C13 1.395(3) yes
C12 H121 0.982 no
C13 C14 1.524(2) yes
C13 C27 1.394(2) yes
C14 C15 1.526(3) yes
C14 H141 0.985 no
C14 H142 0.992 no
C15 C16 1.399(3) yes
C15 C26 1.397(2) yes
C16 C17 1.382(3) yes
C16 H161 0.978 no
C17 C18 1.381(3) yes
C17 H171 0.962 no
C18 C19 1.390(3) yes
C18 H181 0.965 no
C19 C20 1.518(3) yes
C19 C26 1.405(3) yes
C20 C21 1.515(3) yes
C20 H201 0.995 no
C20 H202 0.989 no
C21 C22 1.391(3) yes
C21 C25 1.397(2) yes
C22 C23 1.369(4) yes
C22 H221 0.966 no
C23 C24 1.374(3) yes
C23 H231 0.962 no
C24 H241 0.957 no
C25 O30 1.380(2) yes
C26 O34 1.379(2) yes
C27 O38 1.385(2) yes
C28 O42 1.387(2) yes
C29 C46 1.535(2) yes
C29 H291 1.024 no
O30 C31 1.440(2) yes
C31 C32 1.503(3) yes
C31 H311 1.004 no
C31 H312 1.020 no
C32 C33 1.517(3) yes
C32 H321 0.993 no
C32 H322 0.990 no
C33 H331 0.980 no
C33 H332 0.955 no
C33 H333 0.951 no
O34 C35 1.451(2) yes
O34 C135 1.455(2) yes
C35 C36 1.495(4) yes
C35 H351 0.988 no
C35 H352 0.982 no
C36 C37 1.526(4) yes
C36 H361 0.989 no
C36 H362 0.998 no
C37 H371 0.993 no
C37 H372 0.973 no
C37 H373 0.975 no
C135 C136 1.494(5) yes
C135 H1351 0.982 no
C135 H1352 0.988 no
C136 C137 1.531(5) yes
C136 H1361 0.986 no
C136 H1362 0.993 no
C137 H1371 0.976 no
C137 H1372 0.971 no
C137 H1373 0.971 no
O38 C39 1.434(2) yes
C39 C40 1.501(3) yes
C39 H391 1.003 no
C39 H392 1.006 no
C40 C41 1.521(3) yes
C40 H401 0.997 no
C40 H402 0.995 no
C41 H411 0.959 no
C41 H412 0.984 no
C41 H413 0.985 no
O42 C43 1.444(2) yes
O42 C143 1.446(2) yes
C43 C44 1.490(4) yes
C43 H431 0.987 no
C43 H432 0.996 no
C44 C45 1.528(5) yes
C44 H441 0.976 no
C44 H442 1.000 no
C45 H451 0.972 no
C45 H452 0.976 no
C45 H453 0.973 no
C143 C144 1.507(5) yes
C143 H1431 0.990 no
C143 H1432 0.996 no
C144 C145 1.535(5) yes
C144 H1441 0.970 no
C144 H1442 0.983 no
C145 H1453 0.957 no
C145 H1452 1.000 no
C145 H1451 0.995 no
C46 C47 1.388(2) yes
C46 C51 1.387(3) yes
C47 C48 1.390(3) yes
C47 H471 0.991 no
C48 C49 1.379(3) yes
C48 H481 0.990 no
C49 C50 1.376(3) yes
C49 H491 0.959 no
C50 C51 1.390(3) yes
C50 H501 0.973 no
C51 H511 0.973 no

loop_
_geom_hbond_atom_site_label_D
_geom_hbond_atom_site_label_H
_geom_hbond_atom_site_label_A
_geom_hbond_angle_DHA
_geom_hbond_distance_DH
_geom_hbond_distance_HA
_geom_hbond_distance_DA
_geom_hbond_publ_flag
C32 H321 O34 157 0.993 2.438 3.374(4) yes
C32 H322 O42 129 0.990 2.515 3.234(4) yes
